data_2213354
loop_
_publ_author_name
'Tsonko Kolev'
'Boris Shivachev'
'Rosica Petrova'

_publ_section_title
;
 4-Phenylpyridinium 3-carboxy-2,3-dihydroxypropanoate dihydrate
;
_journal_coeditor_code HB2365
_journal_issue 5
_journal_name_full 'Acta Crystallographica Section E'
_journal_page_first o2511
_journal_page_last o2511
_journal_paper_doi 10.1107/S1600536807017217
_journal_volume 63
_journal_year 2007
_chemical_formula_iupac 'C11 H10 N + , C4 H5 O6 - , 2H2 O'
_chemical_formula_moiety 'C11 H10 N + , C4 H5 O6 - , 2H2 O'
_chemical_formula_sum 'C15 H19 N O8'
_chemical_formula_weight 341.31
_chemical_name_common '4-phenylpyridinium hydrogentartrate dihydrate'
_chemical_name_systematic
;
4-Phenylpyridinium 3-carboxy-2,3-dihydroxypropanoate dihydrate
;
_space_group_IT_number 19
_symmetry_cell_setting orthorhombic
_symmetry_space_group_name_Hall 'P 2ac 2ab'
_symmetry_space_group_name_H-M 'P 21 21 21'
_atom_sites_solution_hydrogens geom
_atom_sites_solution_primary direct
_atom_sites_solution_secondary difmap
_audit_creation_method SHELXL97
_cell_angle_alpha 90.00
_cell_angle_beta 90.00
_cell_angle_gamma 90.00
_cell_formula_units_Z 4
_cell_length_a 7.3051(16)
_cell_length_b 11.850(2)
_cell_length_c 18.165(3)
_cell_measurement_reflns_used 22
_cell_measurement_temperature 290(2)
_cell_measurement_theta_max 19.48
_cell_measurement_theta_min 18.09
_cell_volume 1572.5(5)
_computing_cell_refinement 'CAD-4 EXPRESS'
_computing_data_collection 'CAD-4 EXPRESS (Enraf--Nonius, 1994)'
_computing_data_reduction 'XCAD4 (Harms & Wocadlo, 1995)'
_computing_molecular_graphics
;
ORTEP-3 for Windows (Farrugia, 1997) and Mercury (Macrae <i>et al.</i>,
2006)
;
_computing_publication_material 'WinGX (Farrugia, 1999)'
_computing_structure_refinement 'SHELXL97 (Sheldrick, 1997)'
_computing_structure_solution 'SHELXS97 (Sheldrick, 1997)'
_diffrn_ambient_temperature 290(2)
_diffrn_measured_fraction_theta_full 1.000
_diffrn_measured_fraction_theta_max 1.000
_diffrn_measurement_device '\k-geometry diffractometer'
_diffrn_measurement_device_type 'Enraf--Nonius CAD-4'
_diffrn_measurement_method 'nonprofiled \w/2\q'
_diffrn_radiation_monochromator graphite
_diffrn_radiation_source 'fine-focus sealed tube'
_diffrn_radiation_type MoK\a
_diffrn_radiation_wavelength 0.71073
_diffrn_reflns_av_R_equivalents 0.0484
_diffrn_reflns_av_sigmaI/netI 0.0595
_diffrn_reflns_limit_h_max 9
_diffrn_reflns_limit_h_min 0
_diffrn_reflns_limit_k_max 15
_diffrn_reflns_limit_k_min 0
_diffrn_reflns_limit_l_max 23
_diffrn_reflns_limit_l_min -23
_diffrn_reflns_number 4241
_diffrn_reflns_theta_full 27.97
_diffrn_reflns_theta_max 27.97
_diffrn_reflns_theta_min 2.05
_diffrn_standards_decay_% 0
_diffrn_standards_interval_time 120
_diffrn_standards_number 3
_exptl_absorpt_coefficient_mu 0.118
_exptl_absorpt_correction_type none
_exptl_absorpt_process_details none
_exptl_crystal_colour brown
_exptl_crystal_density_diffrn 1.442
_exptl_crystal_density_meas ?
_exptl_crystal_density_method none
_exptl_crystal_description prism
_exptl_crystal_F_000 720
_exptl_crystal_size_max 0.20
_exptl_crystal_size_mid 0.13
_exptl_crystal_size_min 0.13
_refine_diff_density_max 0.181
_refine_diff_density_min -0.197
_refine_ls_extinction_coef none
_refine_ls_extinction_method none
_refine_ls_goodness_of_fit_ref 0.940
_refine_ls_hydrogen_treatment constr
_refine_ls_matrix_type full
_refine_ls_number_parameters 217
_refine_ls_number_reflns 2180
_refine_ls_number_restraints 0
_refine_ls_restrained_S_all 0.940
_refine_ls_R_factor_all 0.0893
_refine_ls_R_factor_gt 0.0454
_refine_ls_shift/su_max 0.000
_refine_ls_shift/su_mean 0.000
_refine_ls_structure_factor_coef Fsqd
_refine_ls_weighting_details 'calc w = 1/[\s^2^(Fo^2^)+(0.0534P)^2^+0.3826P] where P=(Fo^2^+2Fc^2^)/3'
_refine_ls_weighting_scheme calc
_refine_ls_wR_factor_gt 0.1011
_refine_ls_wR_factor_ref 0.1192
_reflns_number_gt 1406
_reflns_number_total 2180
_reflns_threshold_expression I>2\s(I)
_cod_data_source_file hb2365.cif
_cod_data_source_block I
_cod_depositor_comments
;
The following automatic conversions were performed:

'_exptl_crystal_density_meas' value 'not meaured' was changed to '?'
- the value is perceived as not measured.

Automatic conversion script
Id: cif_fix_values 3008 2015-01-20 13:52:24Z robertas 
;
_cod_original_formula_sum 'C15 H19 N O8 '
_cod_database_code 2213354
_cod_database_fobs_code 2213354

loop_
_symmetry_equiv_pos_as_xyz
'x, y, z'
'-x+1/2, -y, z+1/2'
'x+1/2, -y+1/2, -z'
'-x, y+1/2, -z+1/2'

loop_
_atom_site_type_symbol
_atom_site_label
_atom_site_fract_x
_atom_site_fract_y
_atom_site_fract_z
_atom_site_U_iso_or_equiv
_atom_site_adp_type
_atom_site_calc_flag
_atom_site_refinement_flags
_atom_site_occupancy
C C1 -0.0051(4) 0.2771(3) 0.86282(19) 0.0299(7) Uani d . 1
C C2 0.2041(4) 0.2727(3) 0.86494(19) 0.0316(7) Uani d . 1
H H2 0.2412 0.2212 0.9044 0.038 Uiso calc R 1
C C3 0.2900(4) 0.3865(3) 0.87922(19) 0.0321(8) Uani d . 1
H H3 0.2611 0.4094 0.9297 0.039 Uiso calc R 1
C C4 0.4989(4) 0.3800(3) 0.8712(2) 0.0314(8) Uani d . 1
C C212 0.4524(5) 0.1070(3) 0.4994(2) 0.0425(9) Uani d . 1
H H212 0.4797 0.0937 0.5487 0.051 Uiso calc R 1
C C211 0.4563(6) 0.0194(3) 0.4502(2) 0.0475(10) Uani d . 1
H H211 0.4901 -0.0523 0.4658 0.057 Uiso calc R 1
C C210 0.4095(6) 0.0378(4) 0.3768(2) 0.0513(10) Uani d . 1
H H210 0.4093 -0.0218 0.3435 0.062 Uiso calc R 1
C C29 0.3640(6) 0.1439(3) 0.3542(2) 0.0495(11) Uani d . 1
H H29 0.3332 0.1561 0.3052 0.059 Uiso calc R 1
C C28 0.3629(5) 0.2332(3) 0.4027(2) 0.0422(9) Uani d . 1
H H28 0.3321 0.3052 0.3864 0.051 Uiso calc R 1
C C27 0.4084(5) 0.2152(3) 0.47646(18) 0.0372(8) Uani d . 1
C C24 0.4095(5) 0.3097(3) 0.52912(18) 0.0361(8) Uani d . 1
C C23 0.4631(5) 0.4188(3) 0.5084(2) 0.0415(9) Uani d . 1
H H23 0.5000 0.4327 0.4603 0.050 Uiso calc R 1
C C22 0.4616(5) 0.5052(3) 0.5587(2) 0.0469(10) Uani d . 1
H H22 0.4957 0.5777 0.5447 0.056 Uiso calc R 1
C C26 0.3556(6) 0.3821(4) 0.6505(2) 0.0497(10) Uani d . 1
H H26 0.3179 0.3716 0.6989 0.060 Uiso calc R 1
C C25 0.3547(5) 0.2934(4) 0.6024(2) 0.0453(10) Uani d . 1
H H25 0.3178 0.2223 0.6182 0.054 Uiso calc R 1
N N21 0.4108(5) 0.4841(3) 0.62782(18) 0.0476(8) Uani d . 1
H H21N 0.4137 0.5384 0.6592 0.057 Uiso calc R 1
O O11 -0.0810(3) 0.2321(2) 0.81114(14) 0.0473(7) Uani d . 1
O O12 -0.0837(3) 0.3244(2) 0.91785(12) 0.0418(6) Uani d . 1
O O21 0.2725(3) 0.2304(2) 0.79728(14) 0.0447(7) Uani d . 1
H H21 0.1936 0.1919 0.7773 0.067 Uiso calc R 1
O O31 0.2197(3) 0.4688(2) 0.83042(15) 0.0454(7) Uani d . 1
H H31 0.2690 0.5297 0.8386 0.068 Uiso calc R 1
O O41 0.5784(3) 0.3136(2) 0.91606(13) 0.0426(6) Uani d . 1
H H41 0.6889 0.3138 0.9080 0.064 Uiso calc R 1
O O42 0.5708(3) 0.4383(2) 0.82451(16) 0.0525(7) Uani d . 1
O OW1 0.1312(4) 0.0776(2) 0.69310(15) 0.0504(7) Uani d . 1
H HW1A 0.2112 0.0176 0.6874 0.060 Uiso d R 1
H HW1B 0.0527 0.0275 0.7042 0.060 Uiso d R 1
O OW2 0.3906(3) 0.63832(19) 0.73677(14) 0.0460(7) Uani d . 1
H HW2A 0.4742 0.6829 0.7300 0.055 Uiso d R 1
H HW2B 0.3184 0.6762 0.7245 0.055 Uiso d R 1

loop_
_atom_site_aniso_label
_atom_site_aniso_U_11
_atom_site_aniso_U_22
_atom_site_aniso_U_33
_atom_site_aniso_U_12
_atom_site_aniso_U_13
_atom_site_aniso_U_23
C1 0.0153(14) 0.0318(17) 0.0427(19) -0.0011(13) -0.0001(13) 0.0067(16)
C2 0.0168(14) 0.0358(18) 0.0424(19) 0.0002(14) 0.0010(14) 0.0014(16)
C3 0.0159(15) 0.0396(18) 0.0408(18) -0.0001(14) -0.0007(14) -0.0035(17)
C4 0.0161(14) 0.0349(18) 0.0433(19) -0.0030(14) 0.0006(14) -0.0080(17)
C212 0.041(2) 0.0417(19) 0.045(2) -0.0032(17) -0.0082(17) 0.0096(17)
C211 0.045(2) 0.041(2) 0.057(2) 0.0001(19) -0.0054(19) 0.0081(19)
C210 0.052(2) 0.052(2) 0.050(2) -0.007(2) 0.002(2) -0.0044(19)
C29 0.056(3) 0.055(2) 0.038(2) -0.001(2) -0.0018(19) 0.0077(19)
C28 0.039(2) 0.044(2) 0.044(2) 0.0032(18) -0.0016(16) 0.0094(18)
C27 0.0274(17) 0.0424(19) 0.0417(19) -0.0042(17) 0.0001(16) 0.0105(16)
C24 0.0255(17) 0.0429(19) 0.0398(18) 0.0030(17) -0.0019(17) 0.0047(16)
C23 0.034(2) 0.048(2) 0.042(2) -0.0019(17) 0.0020(16) 0.0096(18)
C22 0.036(2) 0.048(2) 0.056(2) -0.0040(19) -0.0011(18) 0.004(2)
C26 0.044(2) 0.061(3) 0.044(2) -0.001(2) 0.0032(18) 0.004(2)
C25 0.041(2) 0.050(2) 0.045(2) -0.0041(18) 0.0029(17) 0.0106(19)
N21 0.0381(17) 0.0514(19) 0.053(2) -0.0016(17) -0.0016(17) -0.0049(16)
O11 0.0208(12) 0.0649(17) 0.0562(15) -0.0020(13) -0.0027(12) -0.0196(14)
O12 0.0170(12) 0.0671(17) 0.0412(13) -0.0001(12) 0.0002(11) -0.0073(13)
O21 0.0234(12) 0.0513(15) 0.0594(15) -0.0046(12) 0.0067(12) -0.0217(14)
O31 0.0244(13) 0.0331(13) 0.0786(19) 0.0017(11) -0.0014(13) 0.0088(13)
O41 0.0146(11) 0.0641(16) 0.0491(14) 0.0010(12) 0.0007(11) 0.0057(13)
O42 0.0233(13) 0.0605(17) 0.0738(19) -0.0047(13) 0.0049(13) 0.0210(15)
OW1 0.0327(14) 0.0416(14) 0.0770(18) 0.0004(12) 0.0008(13) -0.0104(14)
OW2 0.0281(12) 0.0384(13) 0.0716(17) -0.0010(11) -0.0035(13) 0.0132(12)

loop_
_atom_type_symbol
_atom_type_description
_atom_type_scat_dispersion_real
_atom_type_scat_dispersion_imag
_atom_type_scat_source
C C 0.0033 0.0000 'International Tables Vol C Tables 4.2.6.8 and 6.1.1.4'
H H 0.0000 0.0000 'International Tables Vol C Tables 4.2.6.8 and 6.1.1.4'
N N 0.0061 0.0000 'International Tables Vol C Tables 4.2.6.8 and 6.1.1.4'
O O 0.0106 0.0000 'International Tables Vol C Tables 4.2.6.8 and 6.1.1.4'

loop_
_geom_angle_atom_site_label_1
_geom_angle_atom_site_label_2
_geom_angle_atom_site_label_3
_geom_angle
_geom_angle_publ_flag
O11 C1 O12 126.2(3) ?
O11 C1 C2 117.4(3) n
O12 C1 C2 116.3(3) n
O21 C2 C3 108.6(3) ?
O21 C2 C1 110.0(3) ?
C3 C2 C1 112.9(3) n
O21 C2 H2 108.4 ?
C3 C2 H2 108.4 ?
C1 C2 H2 108.4 ?
O31 C3 C2 110.9(3) ?
O31 C3 C4 109.6(3) n
C2 C3 C4 110.6(3) ?
O31 C3 H3 108.5 ?
C2 C3 H3 108.5 ?
C4 C3 H3 108.5 ?
O42 C4 O41 127.0(3) ?
O42 C4 C3 118.0(3) ?
O41 C4 C3 115.0(3) ?
C211 C212 C27 120.6(3) n
C211 C212 H212 119.7 ?
C27 C212 H212 119.7 ?
C212 C211 C210 120.1(4) ?
C212 C211 H211 120.0 ?
C210 C211 H211 120.0 ?
C29 C210 C211 119.4(4) ?
C29 C210 H210 120.3 ?
C211 C210 H210 120.3 ?
C210 C29 C28 121.3(4) ?
C210 C29 H29 119.4 ?
C28 C29 H29 119.4 ?
C29 C28 C27 119.6(4) ?
C29 C28 H28 120.2 ?
C27 C28 H28 120.2 ?
C212 C27 C28 119.0(4) ?
C212 C27 C24 120.5(3) ?
C28 C27 C24 120.5(3) ?
C23 C24 C25 117.5(3) ?
C23 C24 C27 121.9(3) ?
C25 C24 C27 120.6(3) ?
C22 C23 C24 120.5(3) ?
C22 C23 H23 119.7 ?
C24 C23 H23 119.7 ?
N21 C22 C23 119.3(4) n
N21 C22 H22 120.4 ?
C23 C22 H22 120.4 ?
N21 C26 C25 119.9(4) ?
N21 C26 H26 120.1 ?
C25 C26 H26 120.1 ?
C26 C25 C24 120.0(4) ?
C26 C25 H25 120.0 ?
C24 C25 H25 120.0 ?
C22 N21 C26 122.9(4) n
C22 N21 H21N 118.6 n
C26 N21 H21N 118.6 ?
C2 O21 H21 109.5 ?
C3 O31 H31 109.5 ?
C4 O41 H41 109.5 ?
HW1A OW1 HW1B 85.2 ?
HW2A OW2 HW2B 95.5 ?

loop_
_geom_bond_atom_site_label_1
_geom_bond_atom_site_label_2
_geom_bond_distance
_geom_bond_publ_flag
C1 O11 1.213(4) n
C1 O12 1.282(4) n
C1 C2 1.530(4) ?
C2 O21 1.419(4) n
C2 C3 1.510(5) ?
C2 H2 0.9800 ?
C3 O31 1.415(4) n
C3 C4 1.535(4) n
C3 H3 0.9800 ?
C4 O42 1.213(4) n
C4 O41 1.273(4) n
C212 C211 1.370(6) ?
C212 C27 1.386(5) n
C212 H212 0.9300 ?
C211 C210 1.394(6) ?
C211 H211 0.9300 ?
C210 C29 1.363(6) ?
C210 H210 0.9300 ?
C29 C28 1.377(5) ?
C29 H29 0.9300 ?
C28 C27 1.398(5) n
C28 H28 0.9300 ?
C27 C24 1.473(5) n
C24 C23 1.402(5) n
C24 C25 1.403(5) n
C23 C22 1.372(5) ?
C23 H23 0.9300 ?
C22 N21 1.333(5) n
C22 H22 0.9300 ?
C26 N21 1.339(5) n
C26 C25 1.367(5) ?
C26 H26 0.9300 ?
C25 H25 0.9300 ?
N21 H21N 0.8600 ?
O21 H21 0.8200 ?
O31 H31 0.8200 ?
O41 H41 0.8200 ?
OW1 HW1A 0.9258 ?
OW1 HW1B 0.8495 ?
OW2 HW2A 0.8170 ?
OW2 HW2B 0.7278 ?

loop_
_geom_hbond_atom_site_label_D
_geom_hbond_atom_site_label_H
_geom_hbond_atom_site_label_A
_geom_hbond_site_symmetry_A
_geom_hbond_distance_DH
_geom_hbond_distance_HA
_geom_hbond_distance_DA
_geom_hbond_angle_DHA
_geom_hbond_publ_flag
N21 H21N OW2 . 0.86 1.85 2.698(4) 169 yes
O21 H21 O11 . 0.82 2.15 2.595(3) 114 yes
O21 H21 OW1 . 0.82 2.09 2.815(3) 147 yes
O31 H31 OW2 . 0.82 2.42 2.913(3) 119 yes
O41 H41 O12 1_655 0.82 1.68 2.472(3) 163 yes
OW1 HW1B O31 4_546 0.85 2.20 2.901(3) 140 yes
OW1 HW1A O42 4_646 0.93 1.86 2.750(4) 160 yes
OW2 HW2A O21 4_656 0.82 2.00 2.762(3) 156 yes
OW2 HW2B O11 4_556 0.73 1.97 2.666(3) 161 yes

loop_
_geom_torsion_atom_site_label_1
_geom_torsion_atom_site_label_2
_geom_torsion_atom_site_label_3
_geom_torsion_atom_site_label_4
_geom_torsion
_geom_torsion_publ_flag
C23 C22 N21 C26 -1.9(6) ?
N21 C22 C23 C24 0.9(6) ?
C22 C23 C24 C25 0.1(5) ?
C22 C23 C24 C27 179.6(3) ?
C23 C24 C25 C26 -0.2(5) ?
C27 C24 C25 C26 -179.7(4) ?
C23 C24 C27 C28 -34.9(6) n
C23 C24 C27 C212 145.1(4) n
C25 C24 C27 C28 144.6(4) n
C25 C24 C27 C212 -35.4(6) ?
C24 C25 C26 N21 -0.8(6) n
C25 C26 N21 C22 1.9(6) ?
C24 C27 C28 C29 179.5(4) ?
C212 C27 C28 C29 -0.5(6) ?
C27 C28 C29 C210 -0.3(6) ?
C211 C210 C29 C28 -0.2(7) ?
C29 C210 C211 C212 1.5(7) ?
C210 C211 C212 C27 -2.2(6) ?
C211 C212 C27 C24 -178.3(3) ?
C211 C212 C27 C28 1.7(6) ?
O11 C1 C2 O21 9.5(5) ?
O11 C1 C2 C3 130.9(3) ?
O12 C1 C2 O21 -173.3(3) ?
O12 C1 C2 C3 -51.8(4) ?
O21 C2 C3 O31 71.2(3) ?
O21 C2 C3 C4 -50.6(4) ?
C1 C2 C3 O31 -51.0(4) ?
C1 C2 C3 C4 -172.9(3) ?
O31 C3 C4 O41 175.6(3) ?
O31 C3 C4 O42 -3.4(5) ?
C2 C3 C4 O41 -61.8(4) ?
C2 C3 C4 O42 119.2(3) ?

loop_
_cod_related_entry_id
_cod_related_entry_database
_cod_related_entry_code
1 ChemSpider 21185147
